data_1535291
loop_
_publ_author_name
'Sykora, R.E.'
'Scott, B.L.'
'Bean, A.C.'
'Runde, W.'
'Albrecht-Schmitt, T.E.'

_publ_section_title
;
 New one-dimensional uranyl and neptunyl iodates: crystal structures of K3
 ((U O2)2 (I O3)6) (I O3) . (H2 O) and K (Np O2 (I O3)3) . 1.5(H2 O)
;
_journal_name_full 'Journal of Solid State Chemistry'
_journal_page_first 725
_journal_page_last 730
_journal_volume 177
_journal_year 2004
_chemical_formula_sum 'H2 I7 K3 O26 U2'
_chemical_name_systematic 'K3 ((U O2)2 (I O3)6) (I O3) (H2 O)'
_space_group_IT_number 2
_symmetry_space_group_name_Hall '-P 1'
_symmetry_space_group_name_H-M 'P -1'
_cell_angle_alpha 119.547
_cell_angle_beta 95.256
_cell_angle_gamma 93.206
_cell_formula_units_Z 2
_cell_length_a 7.0609
_cell_length_b 14.5686
_cell_length_c 14.7047
_cell_volume 1301.431
_citation_journal_id_ASTM JSSCBI
_cod_data_source_file Sykora_JSSCBI_2004_1097.cif
_cod_data_source_block H2I7K3O26U2
_cod_original_cell_volume 1301.432
_cod_database_code 1535291

loop_
_symmetry_equiv_pos_as_xyz
x,y,z
-x,-y,-z

loop_
_atom_site_label
_atom_site_type_symbol
_atom_site_fract_x
_atom_site_fract_y
_atom_site_fract_z
_atom_site_occupancy
_atom_site_U_iso_or_equiv
O22 O-2 0.6401 0.0219 0.3532 1 0.0
O11 O-2 0.1956 0.5207 0.0468 1 0.0
O17 O-2 0.0322 0.111 0.4848 1 0.0
I7 I+5 0.71293 0.0312 -0.07182 1 0.0
U1 U+6 0.15073 0.290137 0.120851 1 0.0
I5 I+5 0.74492 0.09583 0.69441 1 0.0
O20 O-2 0.1269 0.1487 0.0349 1 0.0
O26 O-2 0.4732 0.5552 0.3966 1 0.0
O16 O-2 0.4068 0.168 0.5048 1 0.0
K2 K+1 1.0735 0.5244 0.4128 0.5 0.0
O2 O-2 0.5488 0.2293 0.3759 1 0.0
O14 O-2 0.6197 0.2093 0.7439 1 0.0
O10 O-2 0.0579 0.3123 -0.0242 1 0.0
U2 U+6 0.71879 0.152267 0.463746 1 0.0
O21 O-2 0.7942 0.2797 0.5765 1 0.0
K4 K+1 0.2307 0.07909 -0.16335 1 0.0
K3 K+1 0.42397 0.59807 0.23291 1 0.0
O18 O-2 0.2187 0.2933 0.6704 1 0.0
O25 O-2 0.4984 -0.0619 -0.1226 1 0.0
O23 O-2 0.6327 0.1255 -0.1087 1 0.0
O5 O-2 0.0152 0.2623 0.2461 1 0.0
O8 O-2 0.8131 0.2817 0.1 1 0.0
O7 O-2 0.4421 0.2922 0.0659 1 0.0
O6 O-2 0.1554 0.3505 0.4557 1 0.0
O1 O-2 0.3798 0.2877 0.2502 1 0.0
O3 O-2 0.7221 0.3973 0.3669 1 0.0
O9 O-2 0.7003 0.4704 0.1348 1 0.0
I2 I+5 0.12925 0.22618 0.33826 1 0.0
K1 K+1 0.9118 0.5419 0.3454 0.5 0.0
O15 O-2 0.9934 0.1473 0.7267 1 0.0
O4 O-2 -0.1051 0.1683 0.343 1 0.0
I4 I+5 0.15538 0.39599 -0.07496 1 0.0
O12 O-2 0.3906 0.3542 -0.0896 1 0.0
O13 O-2 0.7049 0.0595 0.5552 1 0.0
O24 O-2 0.8695 -0.0299 -0.1703 1 0.0
I1 I+5 0.62258 0.26396 0.28002 1 0.0
O19 O-2 0.1693 0.4303 0.2044 1 0.0
I3 I+5 0.65997 0.33362 0.03262 1 0.0
I6 I+5 0.23842 0.15652 0.58616 1 0.0
